data_7105805
loop_
_publ_author_name
'Manuel Alcarazo'
'Karin Radkowski'
'Richard Goddard'
'Alois Furstner'

_publ_section_title
;
 Metal complexes with carbene ligands stabilized by lateral enamines
;
_journal_name_full Chem.Commun.
_journal_page_first 776
_journal_paper_doi 10.1039/c0cc03128c
_journal_volume 47
_journal_year 2011
_chemical_compound_source acetonitrile/diethylether
_chemical_formula_moiety 'C9 H16 Cl N2 1+, B F4 1-'
_chemical_formula_sum 'C9 H16 B Cl F4 N2'
_chemical_formula_weight 274.50
_chemical_name_systematic
;
5-dimethylamino-3-chloro-penta-2,4-dienylidenyl-dimethylammonium
tetrafluoroborate
;
_space_group_IT_number 15
_symmetry_cell_setting monoclinic
_symmetry_Int_Tables_number 15
_symmetry_space_group_name_Hall '-C 2yc'
_symmetry_space_group_name_H-M 'C 1 2/c 1'
_atom_sites_solution_hydrogens geom
_atom_sites_solution_primary direct
_atom_sites_solution_secondary difmap
_audit_block_code RKI-RE-166-01
_audit_creation_date 2010-07-06
_cell_angle_alpha 90.00
_cell_angle_beta 97.135(4)
_cell_angle_gamma 90.00
_cell_formula_units_Z 4
_cell_length_a 10.2205(8)
_cell_length_b 12.2695(9)
_cell_length_c 9.9747(7)
_cell_measurement_reflns_used 17533
_cell_measurement_temperature 100
_cell_measurement_theta_max 66.29
_cell_measurement_theta_min 5.66
_cell_volume 1241.15(16)
_computing_cell_refinement 'Saint(Bruker-AXS, 2004)'
_computing_data_collection 'Proteum2 software (Bruker-AXS, 2007)'
_computing_data_reduction 'Saint(Bruker-AXS, 2004)'
_computing_molecular_graphics 'DIAMOND (Crystal Impact GbR, 2006)'
_computing_structure_refinement 'SHELXL-97 (Sheldrick, 1997)'
_computing_structure_solution 'SHELXS-97 (Sheldrick, 1990)'
_diffrn_ambient_temperature 100
_diffrn_detector_area_resol_mean 66.67
_diffrn_measured_fraction_theta_full 0.985
_diffrn_measured_fraction_theta_max 0.985
_diffrn_measurement_device_type 'Bruker-AXS Proteum X8'
_diffrn_measurement_method 'CCD \w-scan'
_diffrn_radiation_monochromator graphite
_diffrn_radiation_source '0.2 mm focus rotating anode'
_diffrn_radiation_type CuK\a
_diffrn_radiation_wavelength 1.54178
_diffrn_reflns_av_R_equivalents 0.0359
_diffrn_reflns_av_sigmaI/netI 0.0150
_diffrn_reflns_limit_h_max 11
_diffrn_reflns_limit_h_min -11
_diffrn_reflns_limit_k_max 14
_diffrn_reflns_limit_k_min -14
_diffrn_reflns_limit_l_max 11
_diffrn_reflns_limit_l_min -11
_diffrn_reflns_number 17533
_diffrn_reflns_theta_full 66.29
_diffrn_reflns_theta_max 66.29
_diffrn_reflns_theta_min 5.66
_diffrn_standards_decay_% 0.00
_diffrn_standards_number 0
_exptl_absorpt_coefficient_mu 3.042
_exptl_absorpt_correction_T_max 0.79
_exptl_absorpt_correction_T_min 0.48
_exptl_absorpt_correction_type empirical
_exptl_absorpt_process_details 'SADABS, Bruker AXS (2008)'
_exptl_crystal_colour yellow
_exptl_crystal_density_diffrn 1.469
_exptl_crystal_density_meas ?
_exptl_crystal_density_method none
_exptl_crystal_description block
_exptl_crystal_F_000 568
_exptl_crystal_size_max 0.21
_exptl_crystal_size_mid 0.10
_exptl_crystal_size_min 0.09
_refine_diff_density_max 0.668
_refine_diff_density_min -0.349
_refine_diff_density_rms 0.060
_refine_ls_extinction_method none
_refine_ls_goodness_of_fit_ref 1.085
_refine_ls_hydrogen_treatment constr
_refine_ls_matrix_type full
_refine_ls_number_parameters 88
_refine_ls_number_reflns 1080
_refine_ls_number_restraints 0
_refine_ls_restrained_S_all 1.085
_refine_ls_R_factor_all 0.0464
_refine_ls_R_factor_gt 0.0450
_refine_ls_shift/su_max 0.002
_refine_ls_shift/su_mean 0.000
_refine_ls_structure_factor_coef Fsqd
_refine_ls_weighting_details 'calc w=1/[\s^2^(Fo^2^)+(0.0485P)^2^+3.3032P] where P=(Fo^2^+2Fc^2^)/3'
_refine_ls_weighting_scheme calc
_refine_ls_wR_factor_gt 0.1127
_refine_ls_wR_factor_ref 0.1137
_reflns_number_gt 1042
_reflns_number_total 1080
_reflns_threshold_expression I>2\s(I)
_cod_data_source_file C0CC03128C.TXT
_cod_data_source_block 14
_cod_depositor_comments
;
The following automatic conversions were performed:
'_geom_angle_publ_flag' value 'Y' changed to 'y' according to
'/home/saulius/struct/CIF-dictionaries/cif_core.dic' dictionary named
'cif_core.dic' version 2.4.1 from 2010-06-29 (55
times).

'_geom_angle_publ_flag' value 'N' changed to 'n' according to
'/home/saulius/struct/CIF-dictionaries/cif_core.dic' dictionary named
'cif_core.dic' version 2.4.1 from 2010-06-29 (16
times).

'_geom_bond_publ_flag' value 'Y' changed to 'y' according to
'/home/saulius/struct/CIF-dictionaries/cif_core.dic' dictionary named
'cif_core.dic' version 2.4.1 from 2010-06-29 (17
times).

'_geom_bond_publ_flag' value 'N' changed to 'n' according to
'/home/saulius/struct/CIF-dictionaries/cif_core.dic' dictionary named
'cif_core.dic' version 2.4.1 from 2010-06-29 (8 times).

Automatic conversion script
Id: cif_fix_enum 1527 2010-12-29 10:47:43Z saulius 

The following automatic conversions were performed:

'_exptl_crystal_density_meas' value 'none' was changed to '?' - the
value is perceived as not measured.

Automatic conversion script
Id: cif_fix_values 3008 2015-01-20 13:52:24Z robertas 
;
_cod_original_sg_symbol_H-M C2/c
_cod_database_code 7105805

loop_
_symmetry_equiv_pos_as_xyz
'x, y, z'
'-x, y, -z+1/2'
'x+1/2, y+1/2, z'
'-x+1/2, y+1/2, -z+1/2'
'-x, -y, -z'
'x, -y, z-1/2'
'-x+1/2, -y+1/2, -z'
'x+1/2, -y+1/2, z-1/2'

loop_
_atom_site_label
_atom_site_type_symbol
_atom_site_fract_x
_atom_site_fract_y
_atom_site_fract_z
_atom_site_U_iso_or_equiv
_atom_site_adp_type
_atom_site_occupancy
_atom_site_symmetry_multiplicity
_atom_site_calc_flag
_atom_site_refinement_flags
_atom_site_disorder_assembly
_atom_site_disorder_group
C1 C 0.5000 0.4283(3) 0.2500 0.0235(7) Uani 1 2 d S . .
C2 C 0.5817(2) 0.48182(18) 0.1703(2) 0.0239(5) Uani 1 1 d . . .
H2 H 0.5839 0.5575 0.1744 0.029 Uiso 1 1 calc R . .
C3 C 0.6604(2) 0.43135(19) 0.0849(2) 0.0248(5) Uani 1 1 d . . .
H3 H 0.6563 0.3558 0.0789 0.030 Uiso 1 1 calc R . .
C4 C 0.7596(3) 0.5993(2) 0.0175(3) 0.0363(6) Uani 1 1 d . . .
H4A H 0.6757 0.6347 0.0166 0.054 Uiso 1 1 calc R . .
H4B H 0.8005 0.6227 -0.0592 0.054 Uiso 1 1 calc R . .
H4C H 0.8151 0.6180 0.0990 0.054 Uiso 1 1 calc R . .
C5 C 0.8245(3) 0.4199(2) -0.0696(3) 0.0342(6) Uani 1 1 d . . .
H5A H 0.9106 0.4115 -0.0200 0.051 Uiso 1 1 calc R . .
H5B H 0.8315 0.4582 -0.1523 0.051 Uiso 1 1 calc R . .
H5C H 0.7864 0.3494 -0.0897 0.051 Uiso 1 1 calc R . .
B1 B 0.5000 0.7928(3) 0.2500 0.0247(8) Uani 1 2 d S . .
N1 N 0.74052(19) 0.48179(16) 0.01161(18) 0.0266(5) Uani 1 1 d . . .
F1 F 0.5000 0.90421(16) 0.2500 0.0464(6) Uani 1 2 d S . .
F2A F 0.4246(5) 0.7413(3) 0.1541(5) 0.0391(10) Uiso 0.38 1 d P . .
F2B F 0.4622(6) 0.7504(4) 0.3721(5) 0.0405(11) Uiso 0.38 1 d P . .
F2C F 0.3746(10) 0.7660(8) 0.2820(11) 0.061(3) Uiso 0.25 1 d P . .
F3A F 0.3609(5) 0.7726(4) 0.2336(7) 0.0321(14) Uiso 0.30 1 d P . .
F3B F 0.4774(9) 0.7489(5) 0.1139(6) 0.0146(13) Uiso 0.20 1 d P . .
Cl1 Cl 0.5000 0.28588(6) 0.2500 0.0304(3) Uani 1 2 d S . .

loop_
_atom_site_aniso_label
_atom_site_aniso_U_11
_atom_site_aniso_U_22
_atom_site_aniso_U_33
_atom_site_aniso_U_23
_atom_site_aniso_U_13
_atom_site_aniso_U_12
C1 0.0294(17) 0.0197(15) 0.0205(15) 0.000 -0.0007(12) 0.000
C2 0.0294(12) 0.0211(11) 0.0208(11) 0.0000(8) 0.0010(9) -0.0008(9)
C3 0.0288(12) 0.0231(11) 0.0220(11) 0.0016(9) 0.0003(9) -0.0018(9)
C4 0.0458(16) 0.0340(14) 0.0293(13) 0.0016(10) 0.0047(11) -0.0140(11)
C5 0.0301(13) 0.0453(15) 0.0282(12) 0.0008(11) 0.0080(10) 0.0006(11)
B1 0.0286(19) 0.0213(17) 0.0260(18) 0.000 0.0102(15) 0.000
N1 0.0276(10) 0.0307(11) 0.0216(10) 0.0009(8) 0.0035(8) -0.0037(8)
F1 0.0810(17) 0.0217(10) 0.0364(12) 0.000 0.0062(11) 0.000
Cl1 0.0415(5) 0.0181(4) 0.0341(5) 0.000 0.0153(3) 0.000

loop_
_atom_type_symbol
_atom_type_description
_atom_type_scat_dispersion_real
_atom_type_scat_dispersion_imag
_atom_type_scat_source
C C 0.0181 0.0091 'International Tables Vol C Tables 4.2.6.8 and 6.1.1.4'
H H 0.0000 0.0000 'International Tables Vol C Tables 4.2.6.8 and 6.1.1.4'
B B 0.0090 0.0039 'International Tables Vol C Tables 4.2.6.8 and 6.1.1.4'
N N 0.0311 0.0180 'International Tables Vol C Tables 4.2.6.8 and 6.1.1.4'
F F 0.0727 0.0534 'International Tables Vol C Tables 4.2.6.8 and 6.1.1.4'
Cl Cl 0.3639 0.7018 'International Tables Vol C Tables 4.2.6.8 and 6.1.1.4'

loop_
_geom_angle_atom_site_label_1
_geom_angle_atom_site_label_2
_geom_angle_atom_site_label_3
_geom_angle
_geom_angle_site_symmetry_1
_geom_angle_site_symmetry_3
_geom_angle_publ_flag
C2 C1 C2 123.5(3) 2_655 . y
C2 C1 Cl1 118.26(14) 2_655 . y
C2 C1 Cl1 118.26(14) . . y
C1 C2 C3 125.2(2) . . y
C1 C2 H2 117.4 . . n
C3 C2 H2 117.4 . . n
N1 C3 C2 125.3(2) . . y
N1 C3 H3 117.3 . . n
C2 C3 H3 117.3 . . n
N1 C4 H4A 109.5 . . n
N1 C4 H4B 109.5 . . n
H4A C4 H4B 109.5 . . n
N1 C4 H4C 109.5 . . n
H4A C4 H4C 109.5 . . n
H4B C4 H4C 109.5 . . n
N1 C5 H5A 109.5 . . n
N1 C5 H5B 109.5 . . n
H5A C5 H5B 109.5 . . n
N1 C5 H5C 109.5 . . n
H5A C5 H5C 109.5 . . n
H5B C5 H5C 109.5 . . n
F2A B1 F1 118.7(2) . . y
F2A B1 F1 118.7(2) 2_655 . y
F2A B1 F2C 65.3(5) . . y
F2A B1 F2C 101.1(5) 2_655 . y
F1 B1 F2C 103.6(4) . . y
F2A B1 F2B 104.5(3) . . y
F2A B1 F2B 52.9(3) 2_655 . y
F1 B1 F2B 111.5(2) . . y
F2C B1 F2B 50.5(5) . . y
F2C B1 F2B 117.7(5) 2_655 . y
F2A B1 F3A 49.4(3) . . y
F2A B1 F3A 119.0(3) 2_655 . y
F1 B1 F3A 100.0(3) . . y
F2C B1 F3A 149.1(4) 2_655 . y
F2B B1 F3A 70.3(3) . . y
F2B B1 F3A 102.1(3) 2_655 . y
F2A B1 F3B 120.9(4) 2_655 . y
F1 B1 F3B 111.8(3) . . y
F2C B1 F3B 94.7(5) . . y
F2C B1 F3B 75.1(5) 2_655 . y
F2B B1 F3B 129.5(4) . . y
F3A B1 F3B 77.8(4) . . y
F3A B1 F3B 94.8(4) 2_655 . y
F3B B1 F3B 136.4(5) 2_655 . y
C3 N1 C4 122.2(2) . . y
C3 N1 C5 120.7(2) . . y
C4 N1 C5 116.9(2) . . y
F3B F2A F3A 150.5(8) . . y
F3B F2A B1 86.0(7) . . y
F3A F2A B1 70.6(4) . . y
F2B F2A B1 68.1(3) 2_655 . y
F3B F2A F2C 146.0(8) . . y
F2B F2A F2C 127.5(5) 2_655 . y
B1 F2A F2C 60.2(4) . . y
F3B F2B F2C 143.7(11) 2_655 . y
F3B F2B B1 80.4(8) 2_655 . y
F2C F2B B1 63.8(5) . . y
F2A F2B B1 59.0(3) 2_655 . y
F3B F2B F3A 134.8(9) 2_655 . y
F2A F2B F3A 110.5(4) 2_655 . y
B1 F2B F3A 55.2(2) . . y
F2B F2C B1 65.8(5) . . y
F2B F2C F2A 108.1(7) . . y
B1 F2C F2A 54.6(4) . . y
F2A F3A B1 59.9(3) . . y
F2A F3A F2B 100.0(5) . . y
B1 F3A F2B 54.5(3) . . y
F2B F3B F2A 132.8(13) 2_655 . y
F2B F3B B1 74.8(8) 2_655 . y
F2A F3B B1 64.5(6) . . y

loop_
_geom_bond_atom_site_label_1
_geom_bond_atom_site_label_2
_geom_bond_distance
_geom_bond_site_symmetry_2
_geom_bond_publ_flag
C1 C2 1.388(3) . y
C1 Cl1 1.747(3) . y
C2 C3 1.388(3) . y
C2 H2 0.9300 . n
C3 N1 1.318(3) . y
C3 H3 0.9300 . n
C4 N1 1.455(3) . y
C4 H4A 0.9600 . n
C4 H4B 0.9600 . n
C4 H4C 0.9600 . n
C5 N1 1.463(3) . y
C5 H5A 0.9600 . n
C5 H5B 0.9600 . n
C5 H5C 0.9600 . n
B1 F2A 1.314(5) . y
B1 F1 1.367(4) . y
B1 F2C 1.398(9) . y
B1 F2B 1.421(5) . y
B1 F3A 1.432(6) . y
B1 F3B 1.452(6) . y
F2A F3B 0.717(7) . y
F2A F3A 1.152(7) . y
F2A F2C 1.465(11) . y
F2B F2C 1.202(11) . y
F2B F3A 1.643(8) . y
